data_4118258
loop_
_publ_author_name
'Jesse D. Sokolow'
'Elzbieta Trzop'
'Yang Chen'
'Jiji Tang'
'Laura J. Allen'
'Robert H. Crabtree'
'Jason B. Benedict'
'Philip Coppens'

_publ_section_title
;
 Binding Modes of Carboxylate- and Acetylacetonate-Linked Chromophores to
 Homodisperse Polyoxotitanate Nanoclusters
;
_journal_name_full 'Journal of the American Chemical Society'
_journal_page_first 11695
_journal_page_last 11700
_journal_paper_doi 10.1021/ja303692r
_journal_volume 134
_journal_year 2012
_chemical_formula_moiety 'C72 H140 O46 Ti17'
_chemical_formula_sum 'C72 H140 O46 Ti17'
_chemical_formula_weight 2556.14
_chemical_name_systematic
; 
 ? 
;
_space_group_IT_number 15
_symmetry_cell_setting monoclinic
_symmetry_space_group_name_Hall '-C 2yc'
_symmetry_space_group_name_H-M 'C 1 2/c 1'
_atom_sites_solution_hydrogens geom
_atom_sites_solution_primary direct
_atom_sites_solution_secondary difmap
_audit_creation_method SHELXL-97
_cell_angle_alpha 90.00
_cell_angle_beta 103.5940(10)
_cell_angle_gamma 90.00
_cell_formula_units_Z 4
_cell_length_a 29.8080(10)
_cell_length_b 14.0777(5)
_cell_length_c 27.9437(10)
_cell_measurement_reflns_used 7235
_cell_measurement_temperature 200(2)
_cell_measurement_theta_max 21.45
_cell_measurement_theta_min 2.28
_cell_volume 11397.5(7)
_computing_cell_refinement 'Bruker SAINT'
_computing_data_collection 'Bruker APEX2'
_computing_data_reduction 'Bruker SAINT'
_computing_structure_refinement 'SHELXL-97 (Sheldrick, 2008)'
_computing_structure_solution 'SHELXS-97 (Sheldrick, 2008)'
_diffrn_ambient_temperature 200(2)
_diffrn_measured_fraction_theta_full 0.999
_diffrn_measured_fraction_theta_max 0.999
_diffrn_measurement_device_type 'Bruker SMART Apex II CCD Detector'
_diffrn_measurement_method \w
_diffrn_radiation_monochromator graphite
_diffrn_radiation_source 'rotating anode'
_diffrn_radiation_type MoK\a
_diffrn_radiation_wavelength 0.71073
_diffrn_reflns_av_R_equivalents 0.0465
_diffrn_reflns_av_sigmaI/netI 0.0474
_diffrn_reflns_limit_h_max 29
_diffrn_reflns_limit_h_min -30
_diffrn_reflns_limit_k_max 11
_diffrn_reflns_limit_k_min -14
_diffrn_reflns_limit_l_max 28
_diffrn_reflns_limit_l_min -28
_diffrn_reflns_number 27846
_diffrn_reflns_theta_full 21.50
_diffrn_reflns_theta_max 21.50
_diffrn_reflns_theta_min 1.61
_exptl_absorpt_coefficient_mu 1.194
_exptl_absorpt_correction_T_max 0.7449
_exptl_absorpt_correction_T_min 0.6448
_exptl_absorpt_correction_type multi-scan
_exptl_absorpt_process_details sadabs
_exptl_crystal_colour colorless
_exptl_crystal_density_diffrn 1.490
_exptl_crystal_description plate
_exptl_crystal_F_000 5256
_exptl_crystal_size_max 0.20
_exptl_crystal_size_mid 0.20
_exptl_crystal_size_min 0.02
_refine_diff_density_max 0.612
_refine_diff_density_min -0.376
_refine_diff_density_rms 0.085
_refine_ls_extinction_method none
_refine_ls_goodness_of_fit_ref 1.140
_refine_ls_hydrogen_treatment constr
_refine_ls_matrix_type full
_refine_ls_number_parameters 615
_refine_ls_number_reflns 6550
_refine_ls_number_restraints 135
_refine_ls_restrained_S_all 1.151
_refine_ls_R_factor_all 0.1205
_refine_ls_R_factor_gt 0.0630
_refine_ls_shift/su_max 1.134
_refine_ls_shift/su_mean 0.044
_refine_ls_structure_factor_coef Fsqd
_refine_ls_weighting_details 'calc w=1/[\s^2^(Fo^2^)+(0.1036P)^2^+71.5930P] where P=(Fo^2^+2Fc^2^)/3'
_refine_ls_weighting_scheme calc
_refine_ls_wR_factor_gt 0.1717
_refine_ls_wR_factor_ref 0.2385
_reflns_number_gt 3877
_reflns_number_total 6550
_reflns_threshold_expression >2sigma(I)
_cod_data_source_file ja303692r_si_009.cif
_cod_data_source_block Ti17_tCA
_cod_original_sg_symbol_H-M 'C 2/c'
_cod_database_code 4118258

loop_
_symmetry_equiv_pos_as_xyz
'x, y, z'
'-x, y, -z+1/2'
'x+1/2, y+1/2, z'
'-x+1/2, y+1/2, -z+1/2'
'-x, -y, -z'
'x, -y, z-1/2'
'-x+1/2, -y+1/2, -z'
'x+1/2, -y+1/2, z-1/2'

loop_
_atom_site_label
_atom_site_type_symbol
_atom_site_fract_x
_atom_site_fract_y
_atom_site_fract_z
_atom_site_U_iso_or_equiv
_atom_site_adp_type
_atom_site_occupancy
_atom_site_symmetry_multiplicity
_atom_site_calc_flag
_atom_site_refinement_flags
C1 C 0.4840(5) 0.6883(8) 0.8519(5) 0.115(5) Uani 1 1 d D
H1 H 0.5159 0.6930 0.8733 0.138 Uiso 1 1 calc R
C2 C 0.4559(7) 0.6918(14) 0.8866(7) 0.190(9) Uani 1 1 d .
H2A H 0.4236 0.7005 0.8692 0.286 Uiso 1 1 calc R
H2B H 0.4657 0.7450 0.9093 0.286 Uiso 1 1 calc R
H2C H 0.4592 0.6322 0.9053 0.286 Uiso 1 1 calc R
C3 C 0.4834(8) 0.7630(11) 0.8160(7) 0.206(10) Uani 1 1 d D
H3A H 0.4516 0.7841 0.8028 0.309 Uiso 1 1 calc R
H3B H 0.4963 0.7388 0.7892 0.309 Uiso 1 1 calc R
H3C H 0.5021 0.8166 0.8319 0.309 Uiso 1 1 calc R
C4 C 0.4606(8) 0.3511(13) 0.9749(5) 0.178(8) Uani 1 1 d D
H4 H 0.4933 0.3556 0.9943 0.213 Uiso 1 1 calc R
C5 C 0.4431(9) 0.2631(14) 0.9908(8) 0.250(13) Uani 1 1 d DU
H5A H 0.4662 0.2128 0.9924 0.375 Uiso 1 1 calc R
H5B H 0.4145 0.2451 0.9673 0.375 Uiso 1 1 calc R
H5C H 0.4370 0.2722 1.0234 0.375 Uiso 1 1 calc R
C6 C 0.4398(9) 0.4418(17) 0.9821(8) 0.254(13) Uani 1 1 d U
H6A H 0.4066 0.4394 0.9674 0.381 Uiso 1 1 calc R
H6B H 0.4539 0.4922 0.9664 0.381 Uiso 1 1 calc R
H6C H 0.4450 0.4548 1.0175 0.381 Uiso 1 1 calc R
C7 C 0.3798(13) 0.0578(13) 0.8479(11) 0.32(2) Uani 1 1 d D
H7 H 0.3508 0.0425 0.8229 0.389 Uiso 1 1 calc R
C8 C 0.3843(10) -0.0423(17) 0.8641(12) 0.38(2) Uani 1 1 d D
H8A H 0.3847 -0.0458 0.8992 0.566 Uiso 1 1 calc R
H8B H 0.4132 -0.0686 0.8586 0.566 Uiso 1 1 calc R
H8C H 0.3581 -0.0789 0.8452 0.566 Uiso 1 1 calc R
C9 C 0.3546(17) 0.123(2) 0.8729(16) 0.50(3) Uani 1 1 d DU
H9A H 0.3219 0.1235 0.8556 0.748 Uiso 1 1 calc R
H9B H 0.3674 0.1869 0.8731 0.748 Uiso 1 1 calc R
H9C H 0.3575 0.1014 0.9069 0.748 Uiso 1 1 calc R
C10 C 0.3948(6) 0.0132(9) 0.7010(6) 0.139(6) Uani 1 1 d D
H10 H 0.3978 0.0102 0.6661 0.167 Uiso 1 1 calc R
C11 C 0.4229(8) -0.0689(12) 0.7178(9) 0.256(14) Uani 1 1 d D
H11A H 0.4106 -0.1239 0.6974 0.385 Uiso 1 1 calc R
H11B H 0.4227 -0.0820 0.7522 0.385 Uiso 1 1 calc R
H11C H 0.4547 -0.0567 0.7153 0.385 Uiso 1 1 calc R
C12 C 0.3453(6) 0.0256(16) 0.6895(11) 0.296(17) Uani 1 1 d D
H12A H 0.3327 0.0129 0.6544 0.444 Uiso 1 1 calc R
H12B H 0.3380 0.0910 0.6970 0.444 Uiso 1 1 calc R
H12C H 0.3318 -0.0186 0.7092 0.444 Uiso 1 1 calc R
C13 C 0.4599(10) 0.0386(17) 0.5850(7) 0.239(12) Uani 1 1 d DU
H13 H 0.4909 0.0223 0.6061 0.287 Uiso 1 1 calc R
C14 C 0.4396(12) -0.0544(17) 0.5720(11) 0.38(2) Uani 1 1 d DU
H14A H 0.4639 -0.0997 0.5695 0.563 Uiso 1 1 calc R
H14B H 0.4170 -0.0506 0.5404 0.563 Uiso 1 1 calc R
H14C H 0.4243 -0.0757 0.5976 0.563 Uiso 1 1 calc R
C15 C 0.4718(12) 0.0987(15) 0.5473(10) 0.324(18) Uani 1 1 d DU
H15A H 0.4498 0.0878 0.5157 0.486 Uiso 1 1 calc R
H15B H 0.5030 0.0830 0.5440 0.486 Uiso 1 1 calc R
H15C H 0.4707 0.1655 0.5567 0.486 Uiso 1 1 calc R
C16 C 0.3578(9) 0.3172(19) 0.5039(8) 0.217(11) Uani 1 1 d DU
H16 H 0.3426 0.3810 0.5007 0.260 Uiso 1 1 calc R
C17 C 0.3267(11) 0.243(3) 0.5133(10) 0.37(2) Uani 1 1 d DU
H17A H 0.3236 0.2481 0.5473 0.553 Uiso 1 1 calc R
H17B H 0.3394 0.1807 0.5082 0.553 Uiso 1 1 calc R
H17C H 0.2964 0.2507 0.4906 0.553 Uiso 1 1 calc R
C18 C 0.3743(9) 0.294(3) 0.4610(9) 0.33(2) Uani 1 1 d DU
H18A H 0.3799 0.2259 0.4602 0.497 Uiso 1 1 calc R
H18B H 0.4031 0.3288 0.4621 0.497 Uiso 1 1 calc R
H18C H 0.3511 0.3128 0.4314 0.497 Uiso 1 1 calc R
C19 C 0.3853(7) 0.5737(12) 0.5919(7) 0.131(6) Uani 1 1 d .
C20 C 0.3514(5) 0.6373(12) 0.5593(6) 0.125(5) Uani 1 1 d .
H20 H 0.3294 0.6153 0.5312 0.150 Uiso 1 1 calc R
C21 C 0.3550(6) 0.7281(12) 0.5734(7) 0.136(6) Uani 1 1 d .
H21 H 0.3770 0.7467 0.6023 0.163 Uiso 1 1 calc R
C23 C 0.3008(6) 0.7921(11) 0.4938(7) 0.214(11) Uani 1 1 d G
H23 H 0.3026 0.7345 0.4766 0.257 Uiso 1 1 calc R
C22 C 0.3238(5) 0.8006(11) 0.5429(6) 0.149(6) Uani 1 1 d G
C27 C 0.3212(6) 0.8849(14) 0.5681(5) 0.206(10) Uani 1 1 d G
H27 H 0.3370 0.8908 0.6017 0.247 Uiso 1 1 calc R
C26 C 0.2955(7) 0.9606(10) 0.5440(9) 0.270(16) Uani 1 1 d G
H26 H 0.2937 1.0182 0.5611 0.324 Uiso 1 1 calc R
C25 C 0.2725(5) 0.9520(11) 0.4948(9) 0.232(14) Uani 1 1 d G
H25 H 0.2549 1.0038 0.4783 0.278 Uiso 1 1 calc R
C24 C 0.2751(6) 0.8678(15) 0.4697(5) 0.268(16) Uani 1 1 d G
H24 H 0.2593 0.8619 0.4361 0.321 Uiso 1 1 calc R
C28 C 0.2757(10) 0.352(2) 0.6567(14) 0.32(2) Uani 1 1 d DU
H28 H 0.2654 0.3561 0.6883 0.385 Uiso 1 1 calc R
C29 C 0.2625(10) 0.259(3) 0.6359(14) 0.42(3) Uani 1 1 d DU
H29A H 0.2823 0.2417 0.6139 0.636 Uiso 1 1 calc R
H29B H 0.2302 0.2607 0.6173 0.636 Uiso 1 1 calc R
H29C H 0.2660 0.2124 0.6625 0.636 Uiso 1 1 calc R
C30 C 0.2546(10) 0.432(3) 0.6268(14) 0.40(3) Uani 1 1 d DU
H30A H 0.2494 0.4837 0.6481 0.595 Uiso 1 1 calc R
H30B H 0.2251 0.4115 0.6056 0.595 Uiso 1 1 calc R
H30C H 0.2752 0.4532 0.6062 0.595 Uiso 1 1 calc R
C31 C 0.3450(10) 0.6555(17) 0.7561(6) 0.276(16) Uani 1 1 d DU
H31 H 0.3229 0.6055 0.7615 0.331 Uiso 1 1 calc R
C32 C 0.3258(11) 0.735(2) 0.7785(9) 0.45(3) Uani 1 1 d DU
H32A H 0.3506 0.7786 0.7938 0.671 Uiso 1 1 calc R
H32B H 0.3108 0.7105 0.8037 0.671 Uiso 1 1 calc R
H32C H 0.3030 0.7685 0.7532 0.671 Uiso 1 1 calc R
C33 C 0.3354(9) 0.649(2) 0.7021(5) 0.34(2) Uani 1 1 d DU
H33A H 0.3020 0.6480 0.6884 0.504 Uiso 1 1 calc R
H33B H 0.3490 0.5901 0.6928 0.504 Uiso 1 1 calc R
H33C H 0.3490 0.7035 0.6890 0.504 Uiso 1 1 calc R
C34 C 0.3030(9) 0.382(2) 0.8514(12) 0.267(14) Uani 1 1 d DU
H34 H 0.3219 0.3506 0.8816 0.321 Uiso 1 1 calc R
C35 C 0.3083(13) 0.474(3) 0.8757(16) 0.48(3) Uani 1 1 d DU
H35A H 0.3410 0.4845 0.8915 0.727 Uiso 1 1 calc R
H35B H 0.2901 0.4753 0.9007 0.727 Uiso 1 1 calc R
H35C H 0.2975 0.5240 0.8514 0.727 Uiso 1 1 calc R
C36 C 0.2666(10) 0.314(2) 0.8486(15) 0.38(2) Uani 1 1 d DU
H36A H 0.2766 0.2522 0.8391 0.569 Uiso 1 1 calc R
H36B H 0.2392 0.3352 0.8239 0.569 Uiso 1 1 calc R
H36C H 0.2590 0.3093 0.8807 0.569 Uiso 1 1 calc R
O1 O 0.48956(19) 0.4260(4) 0.7974(2) 0.0560(16) Uani 1 1 d .
O2 O 0.45054(19) 0.2707(4) 0.7283(2) 0.0587(16) Uani 1 1 d .
O3 O 0.5835(3) 0.6001(6) 0.8754(3) 0.088(3) Uani 1 1 d .
O4 O 0.4842(2) 0.5969(5) 0.8294(2) 0.075(2) Uani 1 1 d D
O5 O 0.4350(2) 0.2707(5) 0.8276(2) 0.0680(18) Uani 1 1 d .
O6 O 0.4636(3) 0.3405(6) 0.9259(3) 0.092(2) Uani 1 1 d D
O7 O 0.4236(2) 0.4445(5) 0.8415(2) 0.0685(18) Uani 1 1 d .
O8 O 0.4013(3) 0.0887(5) 0.8097(3) 0.094(2) Uani 1 1 d D
O9 O 0.4188(2) 0.1016(5) 0.7127(3) 0.081(2) Uani 1 1 d D
O10 O 0.5093(2) 0.1389(4) 0.6984(2) 0.0700(19) Uani 1 1 d .
O11 O 0.4737(2) 0.2739(5) 0.6320(2) 0.0704(19) Uani 1 1 d .
O12 O 0.4392(3) 0.0882(6) 0.6179(3) 0.093(2) Uani 1 1 d .
O13 O 0.3933(2) 0.2556(5) 0.6428(2) 0.0735(19) Uani 1 1 d .
O14 O 0.4709(2) 0.4441(5) 0.6095(2) 0.0708(19) Uani 1 1 d .
O15 O 0.4138(2) 0.4230(5) 0.6648(2) 0.0671(18) Uani 1 1 d .
O16 O 0.3779(3) 0.4813(9) 0.5764(3) 0.127(3) Uani 1 1 d .
O17 O 0.3978(3) 0.3138(6) 0.5466(3) 0.108(3) Uani 1 1 d .
O18 O 0.3723(2) 0.2525(5) 0.7499(2) 0.074(2) Uani 1 1 d .
O19 O 0.3224(2) 0.3561(6) 0.6687(3) 0.100(3) Uani 1 1 d .
O20 O 0.3917(2) 0.4273(5) 0.7503(2) 0.0678(18) Uani 1 1 d .
O21 O 0.3333(3) 0.3530(7) 0.8243(3) 0.118(3) Uani 1 1 d .
O22 O 0.3874(2) 0.6109(5) 0.7842(3) 0.088(2) Uani 1 1 d D
O23 O 0.4485(2) 0.5613(5) 0.7273(2) 0.0685(18) Uani 1 1 d .
Ti1 Ti 0.5000 0.34625(16) 0.7500 0.0516(6) Uani 1 2 d S
Ti2 Ti 0.54189(6) 0.52094(13) 0.82942(7) 0.0690(6) Uani 1 1 d .
Ti3 Ti 0.47688(7) 0.36515(14) 0.86967(7) 0.0692(6) Uani 1 1 d .
Ti4 Ti 0.43001(7) 0.16873(14) 0.77851(7) 0.0714(6) Uani 1 1 d .
Ti5 Ti 0.45048(7) 0.17103(14) 0.66660(7) 0.0718(6) Uani 1 1 d .
Ti6 Ti 0.42113(7) 0.35202(15) 0.60714(7) 0.0777(7) Uani 1 1 d .
Ti7 Ti 0.38067(6) 0.33031(14) 0.69576(7) 0.0715(6) Uani 1 1 d .
Ti8 Ti 0.43115(6) 0.52805(14) 0.78552(7) 0.0701(6) Uani 1 1 d .
Ti9 Ti 0.38392(6) 0.34789(15) 0.80185(8) 0.0760(6) Uani 1 1 d .

loop_
_atom_site_aniso_label
_atom_site_aniso_U_11
_atom_site_aniso_U_22
_atom_site_aniso_U_33
_atom_site_aniso_U_23
_atom_site_aniso_U_13
_atom_site_aniso_U_12
C1 0.125(12) 0.098(11) 0.130(13) -0.053(10) 0.044(10) -0.012(9)
C2 0.24(2) 0.20(2) 0.138(15) -0.073(15) 0.067(16) 0.028(17)
C3 0.34(3) 0.072(11) 0.24(2) -0.006(14) 0.12(2) -0.008(15)
C4 0.28(3) 0.149(17) 0.133(16) 0.029(13) 0.107(17) 0.006(17)
C5 0.42(4) 0.21(2) 0.18(2) 0.053(18) 0.19(2) 0.00(2)
C6 0.39(4) 0.20(2) 0.23(2) -0.064(19) 0.18(2) 0.05(2)
C7 0.50(6) 0.16(2) 0.41(5) 0.01(3) 0.30(4) -0.09(3)
C8 0.31(4) 0.37(5) 0.50(6) 0.27(4) 0.20(4) 0.01(3)
C9 0.54(7) 0.36(5) 0.69(8) -0.01(5) 0.31(6) -0.05(5)
C10 0.177(17) 0.110(13) 0.150(14) -0.040(11) 0.078(13) -0.074(13)
C11 0.33(3) 0.057(11) 0.40(4) 0.026(17) 0.13(3) -0.004(16)
C12 0.18(2) 0.25(3) 0.44(4) -0.10(3) 0.04(3) -0.14(2)
C13 0.36(3) 0.21(2) 0.19(2) -0.104(18) 0.15(2) -0.14(2)
C14 0.44(4) 0.32(4) 0.45(5) -0.26(4) 0.29(4) -0.17(3)
C15 0.51(5) 0.21(3) 0.34(4) -0.08(3) 0.29(4) -0.03(3)
C16 0.23(2) 0.27(3) 0.129(17) -0.071(18) -0.001(17) -0.07(2)
C17 0.31(4) 0.54(6) 0.22(3) -0.02(3) -0.01(2) -0.25(4)
C18 0.27(3) 0.58(5) 0.14(2) -0.07(3) 0.04(2) -0.19(3)
C19 0.170(18) 0.089(12) 0.148(17) 0.022(13) 0.068(14) 0.012(13)
C20 0.109(11) 0.122(13) 0.132(13) 0.032(11) 0.004(9) 0.033(10)
C21 0.145(14) 0.104(12) 0.167(16) 0.053(12) 0.052(12) 0.039(11)
C23 0.22(2) 0.25(3) 0.149(19) 0.070(18) -0.012(16) 0.10(2)
C22 0.158(16) 0.127(16) 0.162(19) 0.023(14) 0.037(14) 0.038(13)
C27 0.24(2) 0.144(19) 0.24(3) 0.05(2) 0.06(2) 0.080(18)
C26 0.36(4) 0.22(3) 0.25(3) 0.03(3) 0.10(3) 0.13(3)
C25 0.22(3) 0.20(3) 0.28(4) 0.10(3) 0.06(3) 0.04(2)
C24 0.27(3) 0.23(3) 0.26(3) 0.07(3) -0.02(2) 0.10(3)
C28 0.16(2) 0.27(4) 0.43(5) 0.05(3) -0.13(3) -0.04(2)
C29 0.21(3) 0.56(6) 0.41(5) -0.04(5) -0.10(3) -0.13(4)
C30 0.20(3) 0.51(6) 0.42(5) 0.09(4) -0.03(3) 0.17(4)
C31 0.30(3) 0.28(3) 0.22(3) -0.05(2) 0.00(2) 0.21(3)
C32 0.37(4) 0.59(6) 0.35(4) -0.09(4) 0.01(3) 0.30(4)
C33 0.32(4) 0.45(5) 0.22(3) 0.00(3) 0.04(3) 0.19(3)
C34 0.19(2) 0.32(3) 0.35(3) -0.07(3) 0.20(2) -0.03(2)
C35 0.41(5) 0.57(6) 0.52(6) -0.30(5) 0.20(4) 0.11(5)
C36 0.21(3) 0.43(5) 0.56(6) -0.17(4) 0.22(3) -0.11(3)
O1 0.058(4) 0.058(4) 0.051(4) -0.003(3) 0.012(3) 0.001(3)
O2 0.054(4) 0.061(4) 0.063(4) -0.003(3) 0.018(3) -0.002(3)
O3 0.087(6) 0.094(6) 0.067(5) -0.001(5) -0.013(4) 0.002(5)
O4 0.080(5) 0.066(5) 0.080(5) -0.015(4) 0.018(4) 0.008(4)
O5 0.065(4) 0.071(4) 0.072(4) 0.004(4) 0.026(3) 0.007(4)
O6 0.114(6) 0.109(6) 0.064(5) 0.005(4) 0.041(4) 0.007(5)
O7 0.065(4) 0.076(5) 0.071(4) -0.003(4) 0.027(3) 0.010(4)
O8 0.097(6) 0.086(6) 0.112(6) 0.014(5) 0.050(5) -0.025(5)
O9 0.092(5) 0.063(5) 0.091(5) -0.015(4) 0.028(4) -0.024(4)
O10 0.081(5) 0.061(4) 0.075(5) -0.001(3) 0.031(4) -0.004(4)
O11 0.076(4) 0.072(5) 0.065(4) -0.007(4) 0.019(4) -0.009(4)
O12 0.111(6) 0.086(6) 0.088(6) -0.034(5) 0.037(5) -0.025(5)
O13 0.066(4) 0.081(5) 0.071(5) -0.012(4) 0.009(4) -0.011(4)
O14 0.075(4) 0.077(5) 0.058(4) 0.007(4) 0.012(3) -0.003(4)
O15 0.065(4) 0.068(4) 0.070(4) 0.004(4) 0.018(3) 0.004(3)
O16 0.110(7) 0.166(10) 0.091(7) 0.016(7) -0.003(5) 0.015(7)
O17 0.123(7) 0.127(7) 0.063(5) -0.014(5) 0.000(5) -0.028(6)
O18 0.057(4) 0.084(5) 0.086(5) -0.005(4) 0.025(4) -0.013(4)
O19 0.050(5) 0.134(7) 0.108(6) 0.007(5) 0.001(4) 0.005(4)
O20 0.056(4) 0.073(5) 0.076(4) 0.000(4) 0.020(3) 0.005(3)
O21 0.083(6) 0.153(8) 0.140(8) -0.032(6) 0.069(6) -0.008(5)
O22 0.085(5) 0.077(5) 0.106(6) 0.002(4) 0.031(4) 0.036(4)
O23 0.067(4) 0.063(4) 0.072(5) 0.006(4) 0.010(3) 0.008(3)
Ti1 0.0504(14) 0.0535(15) 0.0521(14) 0.000 0.0147(11) 0.000
Ti2 0.0701(13) 0.0604(12) 0.0762(14) -0.0061(10) 0.0169(10) -0.0005(10)
Ti3 0.0755(13) 0.0793(14) 0.0575(12) 0.0032(10) 0.0251(10) 0.0078(10)
Ti4 0.0765(13) 0.0653(13) 0.0788(14) 0.0027(10) 0.0311(11) -0.0066(10)
Ti5 0.0791(14) 0.0677(13) 0.0716(13) -0.0138(10) 0.0237(11) -0.0147(10)
Ti6 0.0751(13) 0.0938(16) 0.0599(12) -0.0066(11) 0.0071(10) -0.0088(11)
Ti7 0.0515(11) 0.0837(14) 0.0768(13) -0.0009(11) 0.0100(9) -0.0030(10)
Ti8 0.0674(12) 0.0662(13) 0.0783(14) -0.0030(10) 0.0203(10) 0.0109(10)
Ti9 0.0628(12) 0.0883(15) 0.0839(14) 0.0011(12) 0.0312(11) 0.0036(11)

loop_
_atom_type_symbol
_atom_type_description
_atom_type_scat_dispersion_real
_atom_type_scat_dispersion_imag
_atom_type_scat_source
C C 0.0033 0.0016 'International Tables Vol C Tables 4.2.6.8 and 6.1.1.4'
H H 0.0000 0.0000 'International Tables Vol C Tables 4.2.6.8 and 6.1.1.4'
O O 0.0106 0.0060 'International Tables Vol C Tables 4.2.6.8 and 6.1.1.4'
Ti Ti 0.2776 0.4457 'International Tables Vol C Tables 4.2.6.8 and 6.1.1.4'

loop_
_geom_angle_atom_site_label_1
_geom_angle_atom_site_label_2
_geom_angle_atom_site_label_3
_geom_angle
_geom_angle_site_symmetry_1
_geom_angle_site_symmetry_3
C2 C1 O4 113.2(12) . .
C2 C1 C3 122.2(15) . .
O4 C1 C3 110.4(12) . .
O6 C4 C5 108.6(13) . .
O6 C4 C6 110.9(15) . .
C5 C4 C6 121(2) . .
O8 C7 C9 122.4(9) . .
O8 C7 C8 119.5(9) . .
C9 C7 C8 118.0(9) . .
O9 C10 C11 113.6(13) . .
O9 C10 C12 112.0(13) . .
C11 C10 C12 130.9(15) . .
O12 C13 C14 112.9(18) . .
O12 C13 C15 114(2) . .
C14 C13 C15 120.1(11) . .
C18 C16 C17 110(2) . .
C18 C16 O17 107(2) . .
C17 C16 O17 105(2) . .
O3 C19 O16 124.9(16) 2_656 .
O3 C19 C20 125.0(16) 2_656 .
O16 C19 C20 109.9(18) . .
C21 C20 C19 113.6(16) . .
C20 C21 C22 119.3(17) . .
C22 C23 C24 120.0 . .
C27 C22 C23 120.0 . .
C27 C22 C21 113.3(16) . .
C23 C22 C21 126.6(16) . .
C26 C27 C22 120.0 . .
C27 C26 C25 120.0 . .
C24 C25 C26 120.0 . .
C25 C24 C23 120.0 . .
O19 C28 C30 113(3) . .
O19 C28 C29 107(3) . .
C30 C28 C29 115(3) . .
O22 C31 C32 118.2(13) . .
O22 C31 C33 117.3(13) . .
C32 C31 C33 119.3(11) . .
O21 C34 C36 111(2) . .
O21 C34 C35 121(2) . .
C36 C34 C35 128(3) . .
Ti1 O1 Ti2 118.0(3) . .
Ti1 O1 Ti8 123.6(3) . .
Ti2 O1 Ti8 97.5(2) . .
Ti1 O1 Ti3 120.0(3) . .
Ti2 O1 Ti3 97.0(2) . .
Ti8 O1 Ti3 95.0(2) . .
Ti1 O2 Ti4 120.0(3) . .
Ti1 O2 Ti5 119.0(3) . .
Ti4 O2 Ti5 97.7(2) . .
Ti1 O2 Ti7 121.7(3) . .
Ti4 O2 Ti7 97.6(2) . .
Ti5 O2 Ti7 95.2(2) . .
C19 O3 Ti2 126.4(11) 2_656 .
C19 O3 O16 29.6(9) 2_656 2_656
Ti2 O3 O16 97.3(4) . 2_656
C1 O4 Ti8 128.1(7) . .
C1 O4 Ti2 124.5(7) . .
Ti8 O4 Ti2 107.0(3) . .
Ti9 O5 Ti4 103.6(3) . .
Ti9 O5 Ti3 100.3(3) . .
Ti4 O5 Ti3 145.8(3) . .
C4 O6 Ti3 160.0(10) . .
Ti3 O7 Ti9 99.0(3) . .
Ti3 O7 Ti8 114.8(3) . .
Ti9 O7 Ti8 97.4(3) . .
C7 O8 Ti4 156.0(11) . .
C10 O9 Ti5 123.8(8) . .
C10 O9 Ti4 125.4(8) . .
Ti5 O9 Ti4 110.6(3) . .
Ti4 O10 Ti5 151.1(4) 2_656 .
Ti6 O11 Ti5 104.5(3) . .
Ti6 O11 Ti3 99.8(3) . 2_656
Ti5 O11 Ti3 148.3(4) . 2_656
C13 O12 Ti5 143.1(11) . .
Ti7 O13 Ti6 101.2(3) . .
Ti7 O13 Ti5 111.4(3) . .
Ti6 O13 Ti5 98.4(3) . .
Ti3 O14 Ti6 100.5(3) 2_656 .
Ti3 O14 Ti2 109.9(3) 2_656 2_656
Ti6 O14 Ti2 94.9(3) . 2_656
Ti2 O15 Ti6 103.4(3) 2_656 .
Ti2 O15 Ti7 149.7(4) 2_656 .
Ti6 O15 Ti7 100.9(3) . .
C19 O16 Ti6 127.1(11) . .
C16 O17 Ti6 146.2(12) . .
Ti7 O18 Ti9 99.2(3) . .
Ti7 O18 Ti4 112.0(3) . .
Ti9 O18 Ti4 96.8(3) . .
C28 O19 Ti7 161.9(15) . .
Ti9 O20 Ti8 102.4(3) . .
Ti9 O20 Ti7 98.6(3) . .
Ti8 O20 Ti7 147.5(3) . .
C34 O21 Ti9 159.6(14) . .
C31 O22 Ti8 147.6(7) . .
Ti2 O23 Ti8 146.2(4) 2_656 .
O2 Ti1 O2 107.7(4) . 2_656
O2 Ti1 O1 110.0(3) . .
O2 Ti1 O1 112.7(3) 2_656 .
O2 Ti1 O1 112.7(3) . 2_656
O2 Ti1 O1 110.0(3) 2_656 2_656
O1 Ti1 O1 103.7(4) . 2_656
O2 Ti1 Ti2 143.44(18) . .
O2 Ti1 Ti2 93.6(2) 2_656 .
O1 Ti1 Ti2 33.41(18) . .
O1 Ti1 Ti2 85.9(2) 2_656 .
O2 Ti1 Ti2 93.6(2) . 2_656
O2 Ti1 Ti2 143.44(19) 2_656 2_656
O1 Ti1 Ti2 85.9(2) . 2_656
O1 Ti1 Ti2 33.40(18) 2_656 2_656
Ti2 Ti1 Ti2 85.57(8) . 2_656
O23 Ti2 O15 93.1(3) 2_656 2_656
O23 Ti2 O3 101.4(3) 2_656 .
O15 Ti2 O3 92.1(3) 2_656 .
O23 Ti2 O4 98.4(3) 2_656 .
O15 Ti2 O4 164.2(3) 2_656 .
O3 Ti2 O4 96.2(3) . .
O23 Ti2 O1 94.8(3) 2_656 .
O15 Ti2 O1 90.4(3) 2_656 .
O3 Ti2 O1 163.5(3) . .
O4 Ti2 O1 77.9(2) . .
O23 Ti2 O14 168.1(3) 2_656 2_656
O15 Ti2 O14 79.3(3) 2_656 2_656
O3 Ti2 O14 88.1(3) . 2_656
O4 Ti2 O14 87.5(3) . 2_656
O1 Ti2 O14 76.3(2) . 2_656
O23 Ti2 Ti6 131.8(2) 2_656 2_656
O15 Ti2 Ti6 39.0(2) 2_656 2_656
O3 Ti2 Ti6 88.6(3) . 2_656
O4 Ti2 Ti6 127.6(2) . 2_656
O1 Ti2 Ti6 83.14(17) . 2_656
O14 Ti2 Ti6 40.35(18) 2_656 2_656
O23 Ti2 Ti8 90.9(2) 2_656 .
O15 Ti2 Ti8 133.2(2) 2_656 .
O3 Ti2 Ti8 132.5(3) . .
O4 Ti2 Ti8 36.36(19) . .
O1 Ti2 Ti8 42.80(16) . .
O14 Ti2 Ti8 87.77(18) 2_656 .
Ti6 Ti2 Ti8 116.48(8) 2_656 .
O23 Ti2 Ti3 138.8(2) 2_656 .
O15 Ti2 Ti3 86.6(2) 2_656 .
O3 Ti2 Ti3 119.8(3) . .
O4 Ti2 Ti3 77.6(2) . .
O1 Ti2 Ti3 44.01(16) . .
O14 Ti2 Ti3 32.66(17) 2_656 .
Ti6 Ti2 Ti3 55.77(6) 2_656 .
Ti8 Ti2 Ti3 61.41(6) . .
O23 Ti2 Ti1 75.9(2) 2_656 .
O15 Ti2 Ti1 70.5(2) 2_656 .
O3 Ti2 Ti1 162.0(3) . .
O4 Ti2 Ti1 101.75(19) . .
O1 Ti2 Ti1 28.62(15) . .
O14 Ti2 Ti1 92.84(18) 2_656 .
Ti6 Ti2 Ti1 80.70(6) 2_656 .
Ti8 Ti2 Ti1 65.43(5) . .
Ti3 Ti2 Ti1 65.17(5) . .
O6 Ti3 O14 100.6(3) . 2_656
O6 Ti3 O7 98.2(3) . .
O14 Ti3 O7 108.7(3) 2_656 .
O6 Ti3 O11 102.7(3) . 2_656
O14 Ti3 O11 79.9(3) 2_656 2_656
O7 Ti3 O11 155.5(3) . 2_656
O6 Ti3 O5 98.9(3) . .
O14 Ti3 O5 157.7(3) 2_656 .
O7 Ti3 O5 78.9(3) . .
O11 Ti3 O5 85.4(3) 2_656 .
O6 Ti3 O1 169.3(3) . .
O14 Ti3 O1 76.1(2) 2_656 .
O7 Ti3 O1 73.7(2) . .
O11 Ti3 O1 86.8(2) 2_656 .
O5 Ti3 O1 86.6(2) . .
O6 Ti3 Ti6 103.2(3) . 2_656
O14 Ti3 Ti6 40.6(2) 2_656 2_656
O7 Ti3 Ti6 145.2(2) . 2_656
O11 Ti3 Ti6 39.4(2) 2_656 2_656
O5 Ti3 Ti6 123.55(19) . 2_656
O1 Ti3 Ti6 81.00(15) . 2_656
O6 Ti3 Ti9 100.5(3) . .
O14 Ti3 Ti9 145.1(2) 2_656 .
O7 Ti3 Ti9 40.7(2) . .
O11 Ti3 Ti9 121.5(2) 2_656 .
O5 Ti3 Ti9 38.22(18) . .
O1 Ti3 Ti9 78.01(15) . .
Ti6 Ti3 Ti9 152.67(9) 2_656 .
O6 Ti3 Ti2 135.8(3) . .
O14 Ti3 Ti2 37.43(19) 2_656 .
O7 Ti3 Ti2 88.2(2) . .
O11 Ti3 Ti2 85.6(2) 2_656 .
O5 Ti3 Ti2 125.21(19) . .
O1 Ti3 Ti2 39.00(15) . .
Ti6 Ti3 Ti2 57.34(6) 2_656 .
Ti9 Ti3 Ti2 111.79(8) . .
O6 Ti3 Ti8 129.1(3) . .
O14 Ti3 Ti8 89.1(2) 2_656 .
O7 Ti3 Ti8 33.16(18) . .
O11 Ti3 Ti8 128.2(2) 2_656 .
O5 Ti3 Ti8 87.00(19) . .
O1 Ti3 Ti8 41.53(15) . .
Ti6 Ti3 Ti8 115.17(8) 2_656 .
Ti9 Ti3 Ti8 56.12(6) . .
Ti2 Ti3 Ti8 58.51(6) . .
O8 Ti4 O10 103.5(3) . 2_656
O8 Ti4 O5 95.0(3) . .
O10 Ti4 O5 90.9(3) 2_656 .
O8 Ti4 O9 98.9(3) . .
O10 Ti4 O9 98.7(3) 2_656 .
O5 Ti4 O9 160.7(3) . .
O8 Ti4 O18 95.7(3) . .
O10 Ti4 O18 158.1(3) 2_656 .
O5 Ti4 O18 77.0(3) . .
O9 Ti4 O18 88.4(3) . .
O8 Ti4 O2 167.2(3) . .
O10 Ti4 O2 88.6(3) 2_656 .
O5 Ti4 O2 89.0(3) . .
O9 Ti4 O2 74.7(3) . .
O18 Ti4 O2 73.3(2) . .
O8 Ti4 Ti9 97.4(3) . .
O10 Ti4 Ti9 125.5(2) 2_656 .
O5 Ti4 Ti9 37.09(19) . .
O9 Ti4 Ti9 126.9(2) . .
O18 Ti4 Ti9 39.89(19) . .
O2 Ti4 Ti9 78.50(16) . .
O8 Ti4 Ti5 133.5(3) . .
O10 Ti4 Ti5 87.1(2) 2_656 .
O5 Ti4 Ti5 130.4(2) . .
O9 Ti4 Ti5 34.65(19) . .
O18 Ti4 Ti5 87.20(19) . .
O2 Ti4 Ti5 41.51(16) . .
Ti9 Ti4 Ti5 112.89(8) . .
O8 Ti4 Ti7 126.4(3) . .
O10 Ti4 Ti7 130.1(2) 2_656 .
O5 Ti4 Ti7 86.2(2) . .
O9 Ti4 Ti7 74.7(2) . .
O18 Ti4 Ti7 32.53(18) . .
O2 Ti4 Ti7 41.62(16) . .
Ti9 Ti4 Ti7 55.22(6) . .
Ti5 Ti4 Ti7 59.26(6) . .
O12 Ti5 O10 101.4(3) . .
O12 Ti5 O11 97.6(3) . .
O10 Ti5 O11 90.7(3) . .
O12 Ti5 O9 98.0(3) . .
O10 Ti5 O9 96.2(3) . .
O11 Ti5 O9 161.2(3) . .
O12 Ti5 O13 98.1(3) . .
O10 Ti5 O13 158.2(3) . .
O11 Ti5 O13 77.0(3) . .
O9 Ti5 O13 90.6(3) . .
O12 Ti5 O2 168.9(3) . .
O10 Ti5 O2 87.3(3) . .
O11 Ti5 O2 88.9(3) . .
O9 Ti5 O2 74.1(2) . .
O13 Ti5 O2 74.6(2) . .
O12 Ti5 Ti6 98.9(3) . .
O10 Ti5 Ti6 126.2(2) . .
O11 Ti5 Ti6 37.2(2) . .
O9 Ti5 Ti6 129.3(2) . .
O13 Ti5 Ti6 39.84(19) . .
O2 Ti5 Ti6 80.99(17) . .
O12 Ti5 Ti7 128.7(3) . .
O10 Ti5 Ti7 129.7(2) . .
O11 Ti5 Ti7 86.4(2) . .
O9 Ti5 Ti7 75.8(2) . .
O13 Ti5 Ti7 32.97(18) . .
O2 Ti5 Ti7 42.50(16) . .
Ti6 Ti5 Ti7 56.58(6) . .
O12 Ti5 Ti4 132.5(3) . .
O10 Ti5 Ti4 84.7(2) . .
O11 Ti5 Ti4 129.6(2) . .
O9 Ti5 Ti4 34.73(19) . .
O13 Ti5 Ti4 89.31(19) . .
O2 Ti5 Ti4 40.81(16) . .
Ti6 Ti5 Ti4 115.29(8) . .
Ti7 Ti5 Ti4 60.45(6) . .
O17 Ti6 O11 106.2(4) . .
O17 Ti6 O15 148.9(4) . .
O11 Ti6 O15 103.8(3) . .
O17 Ti6 O14 111.1(3) . .
O11 Ti6 O14 79.5(3) . .
O15 Ti6 O14 82.2(3) . .
O17 Ti6 O13 99.0(3) . .
O11 Ti6 O13 80.1(3) . .
O15 Ti6 O13 78.1(3) . .
O14 Ti6 O13 147.3(3) . .
O17 Ti6 O16 79.7(4) . .
O11 Ti6 O16 160.3(3) . .
O15 Ti6 O16 74.8(3) . .
O14 Ti6 O16 80.8(3) . .
O13 Ti6 O16 118.1(3) . .
O17 Ti6 Ti3 112.6(3) . 2_656
O11 Ti6 Ti3 40.8(2) . 2_656
O15 Ti6 Ti3 95.52(19) . 2_656
O14 Ti6 Ti3 38.88(19) . 2_656
O13 Ti6 Ti3 117.6(2) . 2_656
O16 Ti6 Ti3 119.5(3) . 2_656
O17 Ti6 Ti7 128.0(3) . .
O11 Ti6 Ti7 95.5(2) . .
O15 Ti6 Ti7 39.60(19) . .
O14 Ti6 Ti7 119.1(2) . .
O13 Ti6 Ti7 38.75(19) . .
O16 Ti6 Ti7 95.2(3) . .
Ti3 Ti6 Ti7 114.52(8) 2_656 .
O17 Ti6 Ti2 144.6(3) . 2_656
O11 Ti6 Ti2 94.9(2) . 2_656
O15 Ti6 Ti2 37.56(19) . 2_656
O14 Ti6 Ti2 44.72(19) . 2_656
O13 Ti6 Ti2 112.5(2) . 2_656
O16 Ti6 Ti2 71.8(3) . 2_656
Ti3 Ti6 Ti2 66.89(6) 2_656 2_656
Ti7 Ti6 Ti2 76.03(7) . 2_656
O17 Ti6 Ti5 105.4(3) . .
O11 Ti6 Ti5 38.3(2) . .
O15 Ti6 Ti5 93.0(2) . .
O14 Ti6 Ti5 114.6(2) . .
O13 Ti6 Ti5 41.77(19) . .
O16 Ti6 Ti5 159.3(3) . .
Ti3 Ti6 Ti5 77.58(7) 2_656 .
Ti7 Ti6 Ti5 65.63(7) . .
Ti2 Ti6 Ti5 108.64(8) 2_656 .
O19 Ti7 O13 97.7(3) . .
O19 Ti7 O18 99.1(3) . .
O13 Ti7 O18 112.1(3) . .
O19 Ti7 O15 102.8(3) . .
O13 Ti7 O15 79.3(3) . .
O18 Ti7 O15 153.7(3) . .
O19 Ti7 O20 98.8(3) . .
O13 Ti7 O20 157.9(3) . .
O18 Ti7 O20 79.6(3) . .
O15 Ti7 O20 82.7(3) . .
O19 Ti7 O2 169.8(3) . .
O13 Ti7 O2 77.0(2) . .
O18 Ti7 O2 75.3(2) . .
O15 Ti7 O2 85.0(2) . .
O20 Ti7 O2 88.6(2) . .
O19 Ti7 Ti9 102.1(3) . .
O13 Ti7 Ti9 148.4(2) . .
O18 Ti7 Ti9 40.6(2) . .
O15 Ti7 Ti9 119.2(2) . .
O20 Ti7 Ti9 38.99(19) . .
O2 Ti7 Ti9 79.34(16) . .
O19 Ti7 Ti6 99.9(3) . .
O13 Ti7 Ti6 40.1(2) . .
O18 Ti7 Ti6 148.4(2) . .
O15 Ti7 Ti6 39.48(19) . .
O20 Ti7 Ti6 121.9(2) . .
O2 Ti7 Ti6 81.83(16) . .
Ti9 Ti7 Ti6 153.01(9) . .
O19 Ti7 Ti5 130.7(3) . .
O13 Ti7 Ti5 35.6(2) . .
O18 Ti7 Ti5 90.7(2) . .
O15 Ti7 Ti5 86.05(19) . .
O20 Ti7 Ti5 130.52(19) . .
O2 Ti7 Ti5 42.30(16) . .
Ti9 Ti7 Ti5 115.62(8) . .
Ti6 Ti7 Ti5 57.79(6) . .
O19 Ti7 Ti4 132.0(3) . .
O13 Ti7 Ti4 91.5(2) . .
O18 Ti7 Ti4 35.46(19) . .
O15 Ti7 Ti4 125.22(19) . .
O20 Ti7 Ti4 88.33(19) . .
O2 Ti7 Ti4 40.73(16) . .
Ti9 Ti7 Ti4 56.99(6) . .
Ti6 Ti7 Ti4 116.31(8) . .
Ti5 Ti7 Ti4 60.29(6) . .
O22 Ti8 O23 99.9(3) . .
O22 Ti8 O20 96.6(3) . .
O23 Ti8 O20 90.1(3) . .
O22 Ti8 O4 99.7(3) . .
O23 Ti8 O4 94.1(3) . .
O20 Ti8 O4 162.2(3) . .
O22 Ti8 O7 100.8(3) . .
O23 Ti8 O7 157.4(3) . .
O20 Ti8 O7 78.7(3) . .
O4 Ti8 O7 91.3(3) . .
O22 Ti8 O1 172.7(3) . .
O23 Ti8 O1 85.7(2) . .
O20 Ti8 O1 88.0(2) . .
O4 Ti8 O1 75.1(2) . .
O7 Ti8 O1 74.5(2) . .
O22 Ti8 Ti9 101.2(3) . .
O23 Ti8 Ti9 125.4(2) . .
O20 Ti8 Ti9 37.91(19) . .
O4 Ti8 Ti9 130.4(2) . .
O7 Ti8 Ti9 40.74(19) . .
O1 Ti8 Ti9 79.00(16) . .
O22 Ti8 Ti2 136.0(3) . .
O23 Ti8 Ti2 82.68(19) . .
O20 Ti8 Ti2 127.41(19) . .
O4 Ti8 Ti2 36.67(18) . .
O7 Ti8 Ti2 88.70(19) . .
O1 Ti8 Ti2 39.71(15) . .
Ti9 Ti8 Ti2 112.98(8) . .
O22 Ti8 Ti3 130.8(3) . .
O23 Ti8 Ti3 129.2(2) . .
O20 Ti8 Ti3 87.4(2) . .
O4 Ti8 Ti3 76.6(2) . .
O7 Ti8 Ti3 32.01(17) . .
O1 Ti8 Ti3 43.50(15) . .
Ti9 Ti8 Ti3 55.81(6) . .
Ti2 Ti8 Ti3 60.08(6) . .
O21 Ti9 O5 124.9(4) . .
O21 Ti9 O20 121.1(4) . .
O5 Ti9 O20 113.9(3) . .
O21 Ti9 O18 106.0(4) . .
O5 Ti9 O18 82.6(3) . .
O20 Ti9 O18 82.6(3) . .
O21 Ti9 O7 102.9(4) . .
O5 Ti9 O7 81.8(3) . .
O20 Ti9 O7 81.6(3) . .
O18 Ti9 O7 151.1(3) . .
O21 Ti9 Ti7 122.0(3) . .
O5 Ti9 Ti7 99.7(2) . .
O20 Ti9 Ti7 42.4(2) . .
O18 Ti9 Ti7 40.2(2) . .
O7 Ti9 Ti7 119.8(2) . .
O21 Ti9 Ti3 121.1(3) . .
O5 Ti9 Ti3 41.5(2) . .
O20 Ti9 Ti3 100.1(2) . .
O18 Ti9 Ti3 120.4(2) . .
O7 Ti9 Ti3 40.31(19) . .
Ti7 Ti9 Ti3 116.86(8) . .
O21 Ti9 Ti8 119.5(3) . .
O5 Ti9 Ti8 100.5(2) . .
O20 Ti9 Ti8 39.7(2) . .
O18 Ti9 Ti8 118.6(2) . .
O7 Ti9 Ti8 41.90(19) . .
Ti7 Ti9 Ti8 79.82(7) . .
Ti3 Ti9 Ti8 68.07(7) . .
O21 Ti9 Ti4 125.5(3) . .
O5 Ti9 Ti4 39.3(2) . .
O20 Ti9 Ti4 100.8(2) . .
O18 Ti9 Ti4 43.3(2) . .
O7 Ti9 Ti4 117.15(19) . .
Ti7 Ti9 Ti4 67.79(7) . .
Ti3 Ti9 Ti4 78.62(7) . .
Ti8 Ti9 Ti4 114.96(8) . .

loop_
_geom_bond_atom_site_label_1
_geom_bond_atom_site_label_2
_geom_bond_distance
_geom_bond_site_symmetry_2
C1 C2 1.42(2) .
C1 O4 1.432(8) .
C1 C3 1.450(9) .
C4 O6 1.401(9) .
C4 C5 1.452(10) .
C4 C6 1.45(2) .
C7 O8 1.437(9) .
C7 C9 1.463(9) .
C7 C8 1.476(9) .
C10 O9 1.435(9) .
C10 C11 1.440(10) .
C10 C12 1.445(10) .
C13 O12 1.41(2) .
C13 C14 1.452(10) .
C13 C15 1.458(10) .
C16 C18 1.434(10) .
C16 C17 1.459(10) .
C16 O17 1.48(2) .
C19 O3 1.20(2) 2_656
C19 O16 1.372(18) .
C19 C20 1.49(2) .
C20 C21 1.33(2) .
C21 C22 1.503(18) .
C23 C22 1.3900 .
C23 C24 1.3900 .
C22 C27 1.3900 .
C27 C26 1.3900 .
C26 C25 1.3900 .
C25 C24 1.3900 .
C28 O19 1.36(3) .
C28 C30 1.446(10) .
C28 C29 1.452(10) .
C31 O22 1.462(18) .
C31 C32 1.463(9) .
C31 C33 1.471(10) .
C34 O21 1.37(2) .
C34 C36 1.432(10) .
C34 C35 1.454(10) .
O1 Ti1 1.817(6) .
O1 Ti2 2.089(6) .
O1 Ti8 2.221(6) .
O1 Ti3 2.306(6) .
O2 Ti1 1.803(6) .
O2 Ti4 2.192(6) .
O2 Ti5 2.223(6) .
O2 Ti7 2.231(6) .
O3 C19 1.20(2) 2_656
O3 Ti2 1.919(8) .
O3 O16 2.281(13) 2_656
O4 Ti8 2.009(7) .
O4 Ti2 2.024(7) .
O5 Ti9 1.871(6) .
O5 Ti4 1.966(7) .
O5 Ti3 2.005(7) .
O6 Ti3 1.742(7) .
O7 Ti3 1.949(6) .
O7 Ti9 1.966(7) .
O7 Ti8 2.012(7) .
O8 Ti4 1.763(7) .
O9 Ti5 2.019(7) .
O9 Ti4 2.023(7) .
O10 Ti4 1.820(7) 2_656
O10 Ti5 1.827(7) .
O11 Ti6 1.908(7) .
O11 Ti5 1.957(7) .
O11 Ti3 1.963(7) 2_656
O12 Ti5 1.763(7) .
O13 Ti7 1.923(7) .
O13 Ti6 1.979(7) .
O13 Ti5 2.057(7) .
O14 Ti3 1.891(7) 2_656
O14 Ti6 1.960(7) .
O14 Ti2 2.130(7) 2_656
O15 Ti2 1.890(6) 2_656
O15 Ti6 1.952(7) .
O15 Ti7 1.957(6) .
O16 Ti6 2.279(11) .
O17 Ti6 1.756(8) .
O18 Ti7 1.931(7) .
O18 Ti9 1.948(7) .
O18 Ti4 2.083(7) .
O19 Ti7 1.761(7) .
O20 Ti9 1.879(7) .
O20 Ti8 1.954(7) .
O20 Ti7 2.016(7) .
O21 Ti9 1.766(8) .
O22 Ti8 1.745(7) .
O23 Ti2 1.768(7) 2_656
O23 Ti8 1.879(7) .
Ti1 O2 1.803(6) 2_656
Ti1 O1 1.817(6) 2_656
Ti1 Ti2 3.351(2) .
Ti1 Ti2 3.351(2) 2_656
Ti2 O23 1.768(7) 2_656
Ti2 O15 1.890(6) 2_656
Ti2 O14 2.130(7) 2_656
Ti2 Ti6 3.016(3) 2_656
Ti2 Ti8 3.242(3) .
Ti2 Ti3 3.295(3) .
Ti3 O14 1.891(7) 2_656
Ti3 O11 1.962(7) 2_656
Ti3 Ti6 2.962(3) 2_656
Ti3 Ti9 2.976(3) .
Ti3 Ti8 3.338(3) .
Ti4 O10 1.820(7) 2_656
Ti4 Ti9 3.016(3) .
Ti4 Ti5 3.324(3) .
Ti4 Ti7 3.329(3) .
Ti5 Ti6 3.055(3) .
Ti5 Ti7 3.289(3) .
Ti6 Ti3 2.962(3) 2_656
Ti6 Ti7 3.014(3) .
Ti6 Ti2 3.016(3) 2_656
Ti7 Ti9 2.954(3) .
Ti8 Ti9 2.987(3) .
